data_4512871
loop_
_publ_author_name
'Neogi, Ishita'
'Bajpai, Alankriti'
'Savitha, Govardhan'
'Moorthy, Jarugu Narasimha'

_publ_section_title
;
 Tetraarylbiphenyl as a New Lattice Inclusion Host by Structure
 Reductionism: Shape and Size Complementarity Based on Torsional
 Flexibility
;
_journal_issue 5
_journal_name_full 'Crystal Growth &amp; Design'
_journal_page_first 2129
_journal_paper_doi 10.1021/cg501711t
_journal_volume 15
_journal_year 2015
_chemical_formula_moiety 'C48 H50 O4, C10 H18 '
_chemical_formula_sum 'C58 H68 O4'
_chemical_formula_weight 829.12
_chemical_name_common TB
_chemical_name_systematic 3,3,5,5-Tetrakis(2,6-dimethyl-4-methoxyphenyl)biphenyl-decalin
_space_group_crystal_system monoclinic
_space_group_IT_number 15
_space_group_name_Hall '-C 2yc'
_space_group_name_H-M_alt 'C 1 2/c 1'
_symmetry_space_group_name_Hall '-C 2yc'
_symmetry_space_group_name_H-M 'C 1 2/c 1'
_atom_sites_solution_hydrogens geom
_audit_creation_method SHELXL-2014
_cell_angle_alpha 90
_cell_angle_beta 92.565(16)
_cell_angle_gamma 90
_cell_formula_units_Z 4
_cell_length_a 24.471(12)
_cell_length_b 15.774(12)
_cell_length_c 12.252(7)
_cell_measurement_reflns_used 1541
_cell_measurement_temperature 100(2)
_cell_measurement_theta_max 25.68
_cell_measurement_theta_min 2.26
_cell_volume 4725(5)
_computing_cell_refinement 'Bruker SAINT'
_computing_data_collection 'Bruker APEX2'
_computing_data_reduction 'Bruker SAINT'
_computing_molecular_graphics 'Ortep for Windows (Farrugia, 2012)'
_computing_publication_material 'WinGX publication routines (Farrugia, 2012)'
_computing_structure_refinement 'SHELXL-2014 (Sheldrick, 2014)'
_computing_structure_solution SHELX-97
_diffrn_ambient_temperature 100(2)
_diffrn_measured_fraction_theta_full 0.996
_diffrn_measured_fraction_theta_max 0.981
_diffrn_measurement_device_type 'Bruker APEX-II CCD'
_diffrn_measurement_method '\f and \w scans'
_diffrn_radiation_monochromator graphite
_diffrn_radiation_source 'sealed tube'
_diffrn_radiation_type MoK\a
_diffrn_radiation_wavelength 0.71073
_diffrn_reflns_av_R_equivalents 0.1021
_diffrn_reflns_av_unetI/netI 0.1255
_diffrn_reflns_Laue_measured_fraction_full 0.996
_diffrn_reflns_Laue_measured_fraction_max 0.981
_diffrn_reflns_limit_h_max 32
_diffrn_reflns_limit_h_min -30
_diffrn_reflns_limit_k_max 21
_diffrn_reflns_limit_k_min -18
_diffrn_reflns_limit_l_max 15
_diffrn_reflns_limit_l_min -16
_diffrn_reflns_number 15533
_diffrn_reflns_point_group_measured_fraction_full 0.996
_diffrn_reflns_point_group_measured_fraction_max 0.981
_diffrn_reflns_theta_full 25.242
_diffrn_reflns_theta_max 28.538
_diffrn_reflns_theta_min 2.237
_exptl_absorpt_coefficient_mu 0.071
_exptl_absorpt_correction_type none
_exptl_crystal_colour colorless
_exptl_crystal_density_diffrn 1.166
_exptl_crystal_density_method 'not measured'
_exptl_crystal_description square
_exptl_crystal_F_000 1792
_exptl_crystal_size_max 0.2
_exptl_crystal_size_mid 0.1
_exptl_crystal_size_min 0.08
_refine_diff_density_max 0.619
_refine_diff_density_min -0.463
_refine_diff_density_rms 0.135
_refine_ls_extinction_coef 0.0070(11)
_refine_ls_extinction_expression Fc^*^=kFc[1+0.001xFc^2^\l^3^/sin(2\q)]^-1/4^
_refine_ls_extinction_method SHELXL
_refine_ls_goodness_of_fit_ref 1.022
_refine_ls_hydrogen_treatment constr
_refine_ls_matrix_type full
_refine_ls_number_parameters 287
_refine_ls_number_reflns 5904
_refine_ls_number_restraints 0
_refine_ls_restrained_S_all 1.022
_refine_ls_R_factor_all 0.1733
_refine_ls_R_factor_gt 0.0921
_refine_ls_shift/su_max 0.000
_refine_ls_shift/su_mean 0.000
_refine_ls_structure_factor_coef Fsqd
_refine_ls_weighting_details 'w=1/[\s^2^(Fo^2^)+(0.1454P)^2^] where P=(Fo^2^+2Fc^2^)/3'
_refine_ls_weighting_scheme calc
_refine_ls_wR_factor_gt 0.2228
_refine_ls_wR_factor_ref 0.2914
_reflns_Friedel_coverage 0.000
_reflns_number_gt 2886
_reflns_number_total 5904
_reflns_threshold_expression 'I > 2\s(I)'
_cod_data_source_file cg501711t_si_005.cif
_cod_data_source_block TB-G3
_cod_depositor_comments 'Adding full bibliography for 4512869--4512878.cif.'
_cod_database_code 4512871
_shelx_space_group_comment
;
The symmetry employed for this shelxl refinement is uniquely defined
by the following loop, which should always be used as a source of
symmetry information in preference to the above space-group names.
They are only intended as comments.
;
_shelxl_version_number 2014-1

loop_
_space_group_symop_operation_xyz
'x, y, z'
'-x, y, -z+1/2'
'x+1/2, y+1/2, z'
'-x+1/2, y+1/2, -z+1/2'
'-x, -y, -z'
'x, -y, z-1/2'
'-x+1/2, -y+1/2, -z'
'x+1/2, -y+1/2, z-1/2'

loop_
_atom_site_label
_atom_site_type_symbol
_atom_site_fract_x
_atom_site_fract_y
_atom_site_fract_z
_atom_site_U_iso_or_equiv
_atom_site_adp_type
_atom_site_occupancy
_atom_site_site_symmetry_order
_atom_site_calc_flag
_atom_site_refinement_flags_posn
_atom_site_refinement_flags_adp
O1 O 0.68640(11) -0.45552(15) -0.0501(2) 0.0470(7) Uani 1 1 d . .
C1 C 0.68976(19) -0.4666(3) -0.1630(3) 0.0552(11) Uani 1 1 d . .
H1A H 0.6537 -0.4749 -0.1955 0.083 Uiso 1 1 calc R U
H1B H 0.7119 -0.5153 -0.1769 0.083 Uiso 1 1 calc R U
H1C H 0.7059 -0.4172 -0.1941 0.083 Uiso 1 1 calc R U
C3 C 0.66435(13) -0.3699(2) 0.0951(3) 0.0344(8) Uani 1 1 d . .
H3 H 0.6812 -0.4106 0.1400 0.041 Uiso 1 1 calc R U
C4 C 0.64293(12) -0.2986(2) 0.1412(3) 0.0327(8) Uani 1 1 d . .
O2 O 0.72273(9) 0.29906(15) 0.1477(2) 0.0419(6) Uani 1 1 d . .
C2 C 0.66148(13) -0.3825(2) -0.0157(3) 0.0352(8) Uani 1 1 d . .
C5 C 0.61635(12) -0.23843(19) 0.0734(3) 0.0287(7) Uani 1 1 d . .
C6 C 0.61094(13) -0.2528(2) -0.0388(3) 0.0319(7) Uani 1 1 d . .
C7 C 0.63415(13) -0.3251(2) -0.0823(3) 0.0358(8) Uani 1 1 d . .
H7 H 0.6311 -0.3346 -0.1573 0.043 Uiso 1 1 calc R U
C8 C 0.64746(15) -0.2863(2) 0.2619(3) 0.0397(9) Uani 1 1 d . .
H8A H 0.6659 -0.2338 0.2783 0.060 Uiso 1 1 calc R U
H8B H 0.6678 -0.3323 0.2949 0.060 Uiso 1 1 calc R U
H8C H 0.6115 -0.2847 0.2902 0.060 Uiso 1 1 calc R U
C9 C 0.57830(14) -0.1929(2) -0.1107(3) 0.0367(8) Uani 1 1 d . .
H9A H 0.5824 -0.2079 -0.1858 0.055 Uiso 1 1 calc R U
H9B H 0.5912 -0.1361 -0.0983 0.055 Uiso 1 1 calc R U
H9C H 0.5404 -0.1964 -0.0940 0.055 Uiso 1 1 calc R U
C10 C 0.59531(12) -0.15928(19) 0.1218(3) 0.0278(7) Uani 1 1 d . .
C11 C 0.62561(12) -0.0849(2) 0.1189(3) 0.0302(7) Uani 1 1 d . .
H11 H 0.6591 -0.0851 0.0860 0.036 Uiso 1 1 calc R U
C13 C 0.55750(12) -0.01146(19) 0.2163(3) 0.0271(7) Uani 1 1 d . .
H13 H 0.5452 0.0380 0.2483 0.033 Uiso 1 1 calc R U
C12 C 0.60697(12) -0.01034(19) 0.1641(3) 0.0275(7) Uani 1 1 d . .
C14 C 0.52617(11) -0.08462(19) 0.2218(2) 0.0272(7) Uani 1 1 d . .
C19 C 0.69307(12) 0.22442(19) 0.1465(3) 0.0305(7) Uani 1 1 d . .
C18 C 0.70441(12) 0.1698(2) 0.2325(3) 0.0319(8) Uani 1 1 d . .
H18 H 0.7303 0.1849 0.2870 0.038 Uiso 1 1 calc R U
C17 C 0.67770(12) 0.0930(2) 0.2385(3) 0.0294(7) Uani 1 1 d . .
C16 C 0.63793(11) 0.07086(18) 0.1572(2) 0.0261(7) Uani 1 1 d . .
C15 C 0.54557(12) -0.15820(19) 0.1728(3) 0.0278(7) Uani 1 1 d . .
H15 H 0.5248 -0.2075 0.1743 0.033 Uiso 1 1 calc R U
C20 C 0.65441(12) 0.20282(19) 0.0660(3) 0.0303(7) Uani 1 1 d . .
H20 H 0.6471 0.2395 0.0078 0.036 Uiso 1 1 calc R U
C21 C 0.62639(12) 0.1266(2) 0.0716(3) 0.0311(7) Uani 1 1 d . .
C23 C 0.68959(14) 0.0348(2) 0.3321(3) 0.0405(9) Uani 1 1 d . .
H23A H 0.7041 -0.0175 0.3058 0.061 Uiso 1 1 calc R U
H23B H 0.6565 0.0237 0.3688 0.061 Uiso 1 1 calc R U
H23C H 0.7159 0.0607 0.3823 0.061 Uiso 1 1 calc R U
C24 C 0.71186(16) 0.3563(2) 0.0595(3) 0.0492(10) Uani 1 1 d . .
H24A H 0.7183 0.3284 -0.0083 0.074 Uiso 1 1 calc R U
H24B H 0.7355 0.4047 0.0678 0.074 Uiso 1 1 calc R U
H24C H 0.6744 0.3745 0.0597 0.074 Uiso 1 1 calc R U
C25 C 0.04681(19) -0.0360(3) 0.1224(4) 0.0594(12) Uani 1 1 d . .
H25A H 0.0817 -0.0169 0.0967 0.071 Uiso 1 1 calc R U
H25B H 0.0459 -0.0229 0.1996 0.071 Uiso 1 1 calc R U
C26 C 0.00030(18) 0.0116(3) 0.0602(3) 0.0559(11) Uani 1 1 d . .
H26 H -0.0343 -0.0074 0.0890 0.067 Uiso 1 1 calc R U
C27 C 0.00393(18) 0.1043(3) 0.0760(4) 0.0607(12) Uani 1 1 d . .
H27A H 0.0392 0.1239 0.0533 0.073 Uiso 1 1 calc R U
H27B H 0.0016 0.1171 0.1531 0.073 Uiso 1 1 calc R U
C28 C -0.04063(19) 0.1519(3) 0.0125(4) 0.0616(12) Uani 1 1 d . .
H28A H -0.0343 0.2124 0.0200 0.074 Uiso 1 1 calc R U
H28B H -0.0757 0.1390 0.0424 0.074 Uiso 1 1 calc R U
C29 C -0.04217(19) 0.1283(3) -0.1072(4) 0.0620(12) Uani 1 1 d . .
H29A H -0.0731 0.1559 -0.1445 0.074 Uiso 1 1 calc R U
H29B H -0.0091 0.1483 -0.1395 0.074 Uiso 1 1 calc R U
C22 C 0.58272(14) 0.1060(2) -0.0149(3) 0.0393(9) Uani 1 1 d . .
H22A H 0.5870 0.1418 -0.0773 0.059 Uiso 1 1 calc R U
H22B H 0.5473 0.1153 0.0137 0.059 Uiso 1 1 calc R U
H22C H 0.5860 0.0477 -0.0362 0.059 Uiso 1 1 calc R U

loop_
_atom_site_aniso_label
_atom_site_aniso_U_11
_atom_site_aniso_U_22
_atom_site_aniso_U_33
_atom_site_aniso_U_23
_atom_site_aniso_U_13
_atom_site_aniso_U_12
O1 0.0586(16) 0.0378(14) 0.0449(16) -0.0053(12) 0.0053(12) 0.0123(12)
C1 0.073(3) 0.049(2) 0.044(2) -0.0089(19) 0.004(2) 0.016(2)
C3 0.0339(17) 0.0324(18) 0.0368(19) 0.0028(15) -0.0009(14) 0.0051(14)
C4 0.0281(16) 0.0313(17) 0.0386(19) -0.0024(14) -0.0007(13) 0.0021(13)
O2 0.0439(14) 0.0344(13) 0.0464(15) 0.0029(11) -0.0095(11) -0.0113(11)
C2 0.0362(17) 0.0252(17) 0.044(2) -0.0032(15) 0.0025(15) 0.0025(13)
C5 0.0268(15) 0.0278(16) 0.0316(18) -0.0007(13) 0.0004(13) -0.0015(12)
C6 0.0321(17) 0.0311(18) 0.0323(18) 0.0010(14) 0.0008(14) -0.0030(13)
C7 0.0403(18) 0.0333(19) 0.0336(19) -0.0018(14) 0.0004(15) -0.0035(15)
C8 0.0439(19) 0.041(2) 0.034(2) -0.0020(15) -0.0054(15) 0.0108(16)
C9 0.0421(19) 0.0330(18) 0.0345(19) 0.0031(15) -0.0029(15) 0.0015(15)
C10 0.0253(14) 0.0293(17) 0.0284(17) 0.0003(13) -0.0036(12) 0.0025(12)
C11 0.0261(15) 0.0337(18) 0.0306(18) 0.0022(14) -0.0011(13) 0.0025(13)
C13 0.0279(15) 0.0266(16) 0.0264(16) 0.0000(12) -0.0027(12) 0.0018(12)
C12 0.0281(15) 0.0257(16) 0.0285(16) 0.0038(13) -0.0024(13) -0.0016(12)
C14 0.0240(14) 0.0292(16) 0.0278(17) 0.0032(13) -0.0068(12) -0.0027(12)
C19 0.0304(16) 0.0250(16) 0.0362(19) -0.0019(14) 0.0012(13) -0.0046(13)
C18 0.0257(15) 0.0373(19) 0.0324(18) -0.0021(15) -0.0031(13) -0.0029(13)
C17 0.0239(15) 0.0323(18) 0.0321(18) 0.0006(14) 0.0007(13) 0.0016(13)
C16 0.0207(14) 0.0274(16) 0.0302(17) -0.0024(13) 0.0016(12) 0.0029(12)
C15 0.0285(15) 0.0248(16) 0.0295(17) -0.0002(13) -0.0044(13) -0.0010(12)
C20 0.0285(15) 0.0277(17) 0.0343(18) 0.0030(14) -0.0025(13) 0.0010(13)
C21 0.0279(15) 0.0328(18) 0.0324(18) -0.0017(14) -0.0022(13) 0.0002(13)
C23 0.0395(19) 0.0377(19) 0.043(2) 0.0057(16) -0.0073(16) -0.0071(15)
C24 0.054(2) 0.038(2) 0.055(3) 0.0088(18) -0.0110(19) -0.0132(17)
C25 0.070(3) 0.061(3) 0.046(2) -0.006(2) -0.012(2) 0.006(2)
C26 0.065(3) 0.056(3) 0.045(2) -0.009(2) -0.010(2) 0.012(2)
C27 0.057(3) 0.066(3) 0.058(3) -0.019(2) -0.006(2) 0.003(2)
C28 0.073(3) 0.051(3) 0.060(3) -0.005(2) -0.004(2) 0.009(2)
C29 0.065(3) 0.063(3) 0.056(3) 0.003(2) -0.008(2) 0.011(2)
C22 0.045(2) 0.0348(19) 0.037(2) -0.0004(15) -0.0099(16) -0.0057(15)

loop_
_atom_type_symbol
_atom_type_description
_atom_type_scat_dispersion_real
_atom_type_scat_dispersion_imag
_atom_type_scat_source
C C 0.0033 0.0016 'International Tables Vol C Tables 4.2.6.8 and 6.1.1.4'
O O 0.0106 0.0060 'International Tables Vol C Tables 4.2.6.8 and 6.1.1.4'
H H 0.0000 0.0000 'International Tables Vol C Tables 4.2.6.8 and 6.1.1.4'

loop_
_geom_angle_atom_site_label_1
_geom_angle_atom_site_label_2
_geom_angle_atom_site_label_3
_geom_angle
_geom_angle_site_symmetry_1
_geom_angle_site_symmetry_3
C2 O1 C1 116.9(3) . .
O1 C1 H1A 109.5 . .
O1 C1 H1B 109.5 . .
H1A C1 H1B 109.5 . .
O1 C1 H1C 109.5 . .
H1A C1 H1C 109.5 . .
H1B C1 H1C 109.5 . .
C2 C3 C4 121.5(3) . .
C2 C3 H3 119.2 . .
C4 C3 H3 119.2 . .
C3 C4 C5 119.0(3) . .
C3 C4 C8 120.2(3) . .
C5 C4 C8 120.8(3) . .
C19 O2 C24 116.9(3) . .
C3 C2 C7 119.7(3) . .
C3 C2 O1 114.9(3) . .
C7 C2 O1 125.4(3) . .
C6 C5 C4 119.7(3) . .
C6 C5 C10 120.8(3) . .
C4 C5 C10 119.5(3) . .
C7 C6 C5 119.3(3) . .
C7 C6 C9 120.5(3) . .
C5 C6 C9 120.1(3) . .
C2 C7 C6 120.6(3) . .
C2 C7 H7 119.7 . .
C6 C7 H7 119.7 . .
C4 C8 H8A 109.5 . .
C4 C8 H8B 109.5 . .
H8A C8 H8B 109.5 . .
C4 C8 H8C 109.5 . .
H8A C8 H8C 109.5 . .
H8B C8 H8C 109.5 . .
C6 C9 H9A 109.5 . .
C6 C9 H9B 109.5 . .
H9A C9 H9B 109.5 . .
C6 C9 H9C 109.5 . .
H9A C9 H9C 109.5 . .
H9B C9 H9C 109.5 . .
C11 C10 C15 118.6(3) . .
C11 C10 C5 120.4(3) . .
C15 C10 C5 121.0(3) . .
C12 C11 C10 121.4(3) . .
C12 C11 H11 119.3 . .
C10 C11 H11 119.3 . .
C14 C13 C12 121.7(3) . .
C14 C13 H13 119.2 . .
C12 C13 H13 119.2 . .
C11 C12 C13 118.7(3) . .
C11 C12 C16 121.9(3) . .
C13 C12 C16 119.3(3) . .
C13 C14 C15 118.0(3) . .
C13 C14 C14 120.9(2) . 2_655
C15 C14 C14 121.11(18) . 2_655
C20 C19 C18 120.0(3) . .
C20 C19 O2 124.1(3) . .
C18 C19 O2 115.8(3) . .
C19 C18 C17 120.6(3) . .
C19 C18 H18 119.7 . .
C17 C18 H18 119.7 . .
C18 C17 C16 119.7(3) . .
C18 C17 C23 120.4(3) . .
C16 C17 C23 119.9(3) . .
C21 C16 C17 119.3(3) . .
C21 C16 C12 120.0(3) . .
C17 C16 C12 120.7(3) . .
C10 C15 C14 121.5(3) . .
C10 C15 H15 119.3 . .
C14 C15 H15 119.3 . .
C19 C20 C21 120.3(3) . .
C19 C20 H20 119.9 . .
C21 C20 H20 119.9 . .
C20 C21 C16 120.1(3) . .
C20 C21 C22 119.3(3) . .
C16 C21 C22 120.6(3) . .
C17 C23 H23A 109.5 . .
C17 C23 H23B 109.5 . .
H23A C23 H23B 109.5 . .
C17 C23 H23C 109.5 . .
H23A C23 H23C 109.5 . .
H23B C23 H23C 109.5 . .
O2 C24 H24A 109.5 . .
O2 C24 H24B 109.5 . .
H24A C24 H24B 109.5 . .
O2 C24 H24C 109.5 . .
H24A C24 H24C 109.5 . .
H24B C24 H24C 109.5 . .
C29 C25 C26 111.7(3) 5 .
C29 C25 H25A 109.3 5 .
C26 C25 H25A 109.3 . .
C29 C25 H25B 109.3 5 .
C26 C25 H25B 109.3 . .
H25A C25 H25B 107.9 . .
C27 C26 C26 111.3(5) . 5
C27 C26 C25 112.4(3) . .
C26 C26 C25 109.7(4) 5 .
C27 C26 H26 107.7 . .
C26 C26 H26 107.7 5 .
C25 C26 H26 107.7 . .
C26 C27 C28 112.7(4) . .
C26 C27 H27A 109.0 . .
C28 C27 H27A 109.0 . .
C26 C27 H27B 109.0 . .
C28 C27 H27B 109.0 . .
H27A C27 H27B 107.8 . .
C27 C28 C29 111.3(4) . .
C27 C28 H28A 109.4 . .
C29 C28 H28A 109.4 . .
C27 C28 H28B 109.4 . .
C29 C28 H28B 109.4 . .
H28A C28 H28B 108.0 . .
C25 C29 C28 111.4(4) 5 .
C25 C29 H29A 109.3 5 .
C28 C29 H29A 109.3 . .
C25 C29 H29B 109.3 5 .
C28 C29 H29B 109.3 . .
H29A C29 H29B 108.0 . .
C21 C22 H22A 109.5 . .
C21 C22 H22B 109.5 . .
H22A C22 H22B 109.5 . .
C21 C22 H22C 109.5 . .
H22A C22 H22C 109.5 . .
H22B C22 H22C 109.5 . .

loop_
_geom_bond_atom_site_label_1
_geom_bond_atom_site_label_2
_geom_bond_distance
_geom_bond_site_symmetry_2
O1 C2 1.378(4) .
O1 C1 1.400(4) .
C1 H1A 0.9600 .
C1 H1B 0.9600 .
C1 H1C 0.9600 .
C3 C2 1.370(5) .
C3 C4 1.374(4) .
C3 H3 0.9300 .
C4 C5 1.402(4) .
C4 C8 1.490(5) .
O2 C19 1.383(4) .
O2 C24 1.424(4) .
C2 C7 1.373(5) .
C5 C6 1.393(5) .
C5 C10 1.484(4) .
C6 C7 1.390(5) .
C6 C9 1.498(4) .
C7 H7 0.9300 .
C8 H8A 0.9600 .
C8 H8B 0.9600 .
C8 H8C 0.9600 .
C9 H9A 0.9600 .
C9 H9B 0.9600 .
C9 H9C 0.9600 .
C10 C11 1.389(4) .
C10 C15 1.393(4) .
C11 C12 1.386(4) .
C11 H11 0.9300 .
C13 C14 1.389(4) .
C13 C12 1.394(4) .
C13 H13 0.9300 .
C12 C16 1.493(4) .
C14 C15 1.399(4) .
C14 C14 1.483(6) 2_655
C19 C20 1.378(4) .
C19 C18 1.380(4) .
C18 C17 1.380(4) .
C18 H18 0.9300 .
C17 C16 1.405(4) .
C17 C23 1.488(5) .
C16 C21 1.389(4) .
C15 H15 0.9300 .
C20 C21 1.387(4) .
C20 H20 0.9300 .
C21 C22 1.506(4) .
C23 H23A 0.9600 .
C23 H23B 0.9600 .
C23 H23C 0.9600 .
C24 H24A 0.9600 .
C24 H24B 0.9600 .
C24 H24C 0.9600 .
C25 C29 1.471(6) 5
C25 C26 1.537(6) .
C25 H25A 0.9700 .
C25 H25B 0.9700 .
C26 C27 1.478(6) .
C26 C26 1.520(8) 5
C26 H26 0.9800 .
C27 C28 1.510(6) .
C27 H27A 0.9700 .
C27 H27B 0.9700 .
C28 C29 1.511(6) .
C28 H28A 0.9700 .
C28 H28B 0.9700 .
C29 C25 1.471(6) 5
C29 H29A 0.9700 .
C29 H29B 0.9700 .
C22 H22A 0.9600 .
C22 H22B 0.9600 .
C22 H22C 0.9600 .

loop_
_geom_torsion_atom_site_label_1
_geom_torsion_atom_site_label_2
_geom_torsion_atom_site_label_3
_geom_torsion_atom_site_label_4
_geom_torsion
_geom_torsion_site_symmetry_1
_geom_torsion_site_symmetry_4
C2 C3 C4 C5 1.6(5) . .
C2 C3 C4 C8 -179.1(3) . .
C4 C3 C2 C7 -3.5(5) . .
C4 C3 C2 O1 177.9(3) . .
C1 O1 C2 C3 -173.3(3) . .
C1 O1 C2 C7 8.2(5) . .
C3 C4 C5 C6 1.6(5) . .
C8 C4 C5 C6 -177.7(3) . .
C3 C4 C5 C10 -177.2(3) . .
C8 C4 C5 C10 3.5(5) . .
C4 C5 C6 C7 -2.8(5) . .
C10 C5 C6 C7 175.9(3) . .
C4 C5 C6 C9 174.5(3) . .
C10 C5 C6 C9 -6.8(5) . .
C3 C2 C7 C6 2.1(5) . .
O1 C2 C7 C6 -179.3(3) . .
C5 C6 C7 C2 1.0(5) . .
C9 C6 C7 C2 -176.3(3) . .
C6 C5 C10 C11 -80.8(4) . .
C4 C5 C10 C11 97.9(4) . .
C6 C5 C10 C15 100.5(4) . .
C4 C5 C10 C15 -80.8(4) . .
C15 C10 C11 C12 -0.9(4) . .
C5 C10 C11 C12 -179.6(3) . .
C10 C11 C12 C13 2.0(4) . .
C10 C11 C12 C16 -177.2(3) . .
C14 C13 C12 C11 -1.5(4) . .
C14 C13 C12 C16 177.8(3) . .
C12 C13 C14 C15 -0.2(4) . .
C12 C13 C14 C14 179.7(3) . 2_655
C24 O2 C19 C20 0.1(5) . .
C24 O2 C19 C18 179.8(3) . .
C20 C19 C18 C17 0.6(5) . .
O2 C19 C18 C17 -179.1(3) . .
C19 C18 C17 C16 -1.1(5) . .
C19 C18 C17 C23 -179.3(3) . .
C18 C17 C16 C21 0.5(5) . .
C23 C17 C16 C21 178.6(3) . .
C18 C17 C16 C12 -177.6(3) . .
C23 C17 C16 C12 0.5(5) . .
C11 C12 C16 C21 92.4(4) . .
C13 C12 C16 C21 -86.9(4) . .
C11 C12 C16 C17 -89.5(4) . .
C13 C12 C16 C17 91.2(4) . .
C11 C10 C15 C14 -0.8(4) . .
C5 C10 C15 C14 177.9(3) . .
C13 C14 C15 C10 1.3(4) . .
C14 C14 C15 C10 -178.5(3) 2_655 .
C18 C19 C20 C21 0.6(5) . .
O2 C19 C20 C21 -179.8(3) . .
C19 C20 C21 C16 -1.2(5) . .
C19 C20 C21 C22 177.5(3) . .
C17 C16 C21 C20 0.7(5) . .
C12 C16 C21 C20 178.8(3) . .
C17 C16 C21 C22 -178.0(3) . .
C12 C16 C21 C22 0.1(5) . .
C29 C25 C26 C27 179.2(4) 5 .
C29 C25 C26 C26 -56.4(6) 5 5
C26 C26 C27 C28 54.7(6) 5 .
C25 C26 C27 C28 178.3(4) . .
C26 C27 C28 C29 -53.6(6) . .
C27 C28 C29 C25 54.1(5) . 5
